data_4325268
loop_
_publ_author_name
'Minao Tang'
'Dongfeng Li'
'Uma Prasad Mallik'
'Yuan-Zhu Zhang'
'Rodolphe Cl\'erac'
'Gordon T. Yee'
'Myung-Hwan Whangbo'
'Amshumali Mungalimane'
'Stephen M. Holmes'

_publ_section_title
;
 Synthesis and Characterization of Di- and Trivalent Pyrazolylborate
 \b-Diketonates and Cyanometalates
;
_journal_name_full 'Inorganic Chemistry'
_journal_page_first 5153
_journal_page_last 5164
_journal_paper_doi 10.1021/ic200464t
_journal_volume 50
_journal_year 2011
_chemical_formula_sum 'C23 H31 B Mn N8 O2'
_chemical_formula_weight 517.31
_chemical_name_systematic
; 
 ? 
;
_space_group_IT_number 14
_symmetry_cell_setting monoclinic
_symmetry_space_group_name_Hall '-P 2ybc'
_symmetry_space_group_name_H-M 'P 1 21/c 1'
_atom_sites_solution_hydrogens geom
_atom_sites_solution_primary direct
_atom_sites_solution_secondary difmap
_audit_creation_method SHELXL-97
_cell_angle_alpha 90.00
_cell_angle_beta 101.2280(10)
_cell_angle_gamma 90.00
_cell_formula_units_Z 4
_cell_length_a 13.7449(3)
_cell_length_b 7.9023(2)
_cell_length_c 24.6315(6)
_cell_measurement_reflns_used 7602
_cell_measurement_temperature 90.0(2)
_cell_measurement_theta_max 67.76
_cell_measurement_theta_min 3.66
_cell_volume 2624.18(11)
_computing_cell_refinement 'Bruker SMART'
_computing_data_collection 'Bruker SMART'
_computing_data_reduction 'Bruker SAINT'
_computing_molecular_graphics 'Bruker SHELXTL'
_computing_publication_material 'Bruker SHELXTL'
_computing_structure_refinement 'SHELXL-97 (Sheldrick, 1997)'
_computing_structure_solution 'SHELXS-97 (Sheldrick, 1990)'
_diffrn_ambient_temperature 90.0(2)
_diffrn_measured_fraction_theta_full 0.988
_diffrn_measured_fraction_theta_max 0.988
_diffrn_measurement_device_type 'CCD area detector'
_diffrn_measurement_method 'phi and omega scans'
_diffrn_radiation_monochromator graphite
_diffrn_radiation_source 'fine-focus sealed tube'
_diffrn_radiation_type CuK\a
_diffrn_radiation_wavelength 1.54178
_diffrn_reflns_av_R_equivalents 0.0433
_diffrn_reflns_av_sigmaI/netI 0.0275
_diffrn_reflns_limit_h_max 16
_diffrn_reflns_limit_h_min -16
_diffrn_reflns_limit_k_max 9
_diffrn_reflns_limit_k_min -9
_diffrn_reflns_limit_l_max 29
_diffrn_reflns_limit_l_min -29
_diffrn_reflns_number 30055
_diffrn_reflns_theta_full 67.92
_diffrn_reflns_theta_max 67.92
_diffrn_reflns_theta_min 3.28
_exptl_absorpt_coefficient_mu 4.378
_exptl_absorpt_correction_T_max 0.5204
_exptl_absorpt_correction_T_min 0.3789
_exptl_absorpt_correction_type empirical
_exptl_absorpt_process_details 'Bruker SAINT'
_exptl_crystal_colour colorless
_exptl_crystal_density_diffrn 1.309
_exptl_crystal_description slab
_exptl_crystal_F_000 1084
_exptl_crystal_size_max 0.25
_exptl_crystal_size_mid 0.20
_exptl_crystal_size_min 0.15
_refine_diff_density_max 0.268
_refine_diff_density_min -0.394
_refine_diff_density_rms 0.054
_refine_ls_extinction_method none
_refine_ls_goodness_of_fit_ref 1.022
_refine_ls_hydrogen_treatment constr
_refine_ls_matrix_type full
_refine_ls_number_parameters 327
_refine_ls_number_reflns 4711
_refine_ls_number_restraints 0
_refine_ls_restrained_S_all 1.022
_refine_ls_R_factor_all 0.0395
_refine_ls_R_factor_gt 0.0358
_refine_ls_shift/su_max 0.002
_refine_ls_shift/su_mean 0.000
_refine_ls_structure_factor_coef Fsqd
_refine_ls_weighting_details 'calc w=1/[\s^2^(Fo^2^)+(0.0367P)^2^+3.0890P] where P=(Fo^2^+2Fc^2^)/3'
_refine_ls_weighting_scheme calc
_refine_ls_wR_factor_gt 0.0876
_refine_ls_wR_factor_ref 0.0898
_reflns_number_gt 4358
_reflns_number_total 4711
_reflns_threshold_expression >2sigma(I)
_cod_data_source_file ic200464t_si_002_2.cif
_cod_data_source_block 2_x05116
_cod_database_code 4325268

loop_
_symmetry_equiv_pos_as_xyz
'x, y, z'
'-x, y+1/2, -z+1/2'
'-x, -y, -z'
'x, -y-1/2, z-1/2'

loop_
_atom_site_label
_atom_site_type_symbol
_atom_site_fract_x
_atom_site_fract_y
_atom_site_fract_z
_atom_site_U_iso_or_equiv
_atom_site_adp_type
_atom_site_occupancy
_atom_site_symmetry_multiplicity
_atom_site_calc_flag
_atom_site_refinement_flags
Mn1 Mn 0.20631(2) 0.13734(4) 0.177178(12) 0.01252(10) Uani 1 1 d .
B1 B 0.38274(16) 0.0975(3) 0.10833(9) 0.0158(5) Uani 1 1 d .
H1 H 0.4378 0.0850 0.0874 0.019 Uiso 1 1 d R
N1 N 0.20221(11) 0.0082(2) 0.09644(6) 0.0146(3) Uani 1 1 d .
N2 N 0.28805(11) 0.0118(2) 0.07541(6) 0.0151(3) Uani 1 1 d .
N3 N 0.35122(11) 0.0144(2) 0.20304(6) 0.0153(3) Uani 1 1 d .
N4 N 0.41334(11) 0.0131(2) 0.16548(7) 0.0150(3) Uani 1 1 d .
N5 N 0.29365(11) 0.3380(2) 0.14611(7) 0.0150(3) Uani 1 1 d .
N6 N 0.36285(11) 0.2875(2) 0.11598(7) 0.0147(3) Uani 1 1 d .
C1 C 0.03361(15) -0.1096(3) 0.07101(9) 0.0241(5) Uani 1 1 d .
H1A H 0.0145 -0.0165 0.0931 0.036 Uiso 1 1 calc R
H1B H 0.0335 -0.2161 0.0914 0.036 Uiso 1 1 calc R
H1C H -0.0138 -0.1171 0.0358 0.036 Uiso 1 1 calc R
C2 C 0.13526(15) -0.0775(3) 0.06001(8) 0.0176(4) Uani 1 1 d .
C3 C 0.17675(16) -0.1277(3) 0.01526(9) 0.0226(5) Uani 1 1 d .
H3A H 0.1450 -0.1892 -0.0164 0.027 Uiso 1 1 calc R
C4 C 0.27331(15) -0.0700(3) 0.02636(8) 0.0196(4) Uani 1 1 d .
C5 C 0.35213(17) -0.0889(3) -0.00768(9) 0.0306(5) Uani 1 1 d .
H5A H 0.4102 -0.1451 0.0144 0.046 Uiso 1 1 calc R
H5B H 0.3713 0.0232 -0.0191 0.046 Uiso 1 1 calc R
H5C H 0.3264 -0.1570 -0.0406 0.046 Uiso 1 1 calc R
C6 C 0.35274(16) -0.0834(3) 0.29798(9) 0.0254(5) Uani 1 1 d .
H6A H 0.2809 -0.0668 0.2871 0.038 Uiso 1 1 calc R
H6B H 0.3804 0.0009 0.3259 0.038 Uiso 1 1 calc R
H6C H 0.3662 -0.1972 0.3134 0.038 Uiso 1 1 calc R
C7 C 0.39944(15) -0.0640(3) 0.24858(8) 0.0182(4) Uani 1 1 d .
C8 C 0.49248(15) -0.1174(3) 0.24077(9) 0.0214(4) Uani 1 1 d .
H8A H 0.5412 -0.1764 0.2665 0.026 Uiso 1 1 calc R
C9 C 0.49919(14) -0.0669(3) 0.18821(9) 0.0184(4) Uani 1 1 d .
C10 C 0.58267(15) -0.0933(3) 0.15811(10) 0.0251(5) Uani 1 1 d .
H10A H 0.6039 0.0162 0.1458 0.038 Uiso 1 1 calc R
H10B H 0.5604 -0.1663 0.1259 0.038 Uiso 1 1 calc R
H10C H 0.6385 -0.1472 0.1829 0.038 Uiso 1 1 calc R
C11 C 0.23353(17) 0.6064(3) 0.17931(10) 0.0259(5) Uani 1 1 d .
H11A H 0.1660 0.5607 0.1714 0.039 Uiso 1 1 calc R
H11B H 0.2324 0.7250 0.1676 0.039 Uiso 1 1 calc R
H11C H 0.2603 0.5990 0.2191 0.039 Uiso 1 1 calc R
C12 C 0.29732(14) 0.5068(3) 0.14863(8) 0.0179(4) Uani 1 1 d .
C13 C 0.36862(15) 0.5668(3) 0.11982(8) 0.0204(4) Uani 1 1 d .
H13A H 0.3859 0.6815 0.1150 0.025 Uiso 1 1 calc R
C14 C 0.40850(14) 0.4254(3) 0.09990(8) 0.0177(4) Uani 1 1 d .
C15 C 0.48638(16) 0.4128(3) 0.06528(9) 0.0245(5) Uani 1 1 d .
H15A H 0.5378 0.3329 0.0824 0.037 Uiso 1 1 calc R
H15B H 0.5161 0.5244 0.0626 0.037 Uiso 1 1 calc R
H15C H 0.4562 0.3728 0.0282 0.037 Uiso 1 1 calc R
O1 O 0.19818(9) 0.26712(18) 0.25316(6) 0.0189(3) Uani 1 1 d .
O2 O 0.06349(10) 0.26628(18) 0.15072(5) 0.0192(3) Uani 1 1 d .
C16 C 0.14226(17) 0.3684(4) 0.33151(9) 0.0354(6) Uani 1 1 d .
H16A H 0.2005 0.3081 0.3517 0.053 Uiso 1 1 calc R
H16B H 0.0839 0.3373 0.3467 0.053 Uiso 1 1 calc R
H16C H 0.1534 0.4906 0.3354 0.053 Uiso 1 1 calc R
C17 C 0.12536(14) 0.3208(3) 0.27120(8) 0.0182(4) Uani 1 1 d .
C18 C 0.02834(14) 0.3422(2) 0.23792(8) 0.0163(4) Uani 1 1 d .
C19 C 0.00417(14) 0.3200(3) 0.17911(8) 0.0183(4) Uani 1 1 d .
C20 C -0.09854(17) 0.3672(4) 0.14896(10) 0.0340(6) Uani 1 1 d .
H20A H -0.1059 0.3378 0.1097 0.051 Uiso 1 1 calc R
H20B H -0.1086 0.4891 0.1526 0.051 Uiso 1 1 calc R
H20C H -0.1479 0.3053 0.1650 0.051 Uiso 1 1 calc R
C21 C -0.04829(14) 0.3983(2) 0.26511(8) 0.0161(4) Uani 1 1 d .
N7 N -0.10997(12) 0.4411(2) 0.28756(7) 0.0181(4) Uani 1 1 d .
N1S N 0.2791(2) 0.3591(4) -0.05288(12) 0.0662(8) Uani 1 1 d .
C1S C 0.1624(2) 0.3964(3) 0.01703(11) 0.0411(7) Uani 1 1 d .
C2S C 0.2279(2) 0.3751(4) -0.02216(12) 0.0443(7) Uani 1 1 d .
H1SC H 0.1581 0.2829 0.0400 0.059(9) Uiso 1 1 d R
H1SB H 0.0990 0.4286 0.0005 0.061(10) Uiso 1 1 d R
H1SA H 0.1823 0.4803 0.0441 0.089(13) Uiso 1 1 d R

loop_
_atom_site_aniso_label
_atom_site_aniso_U_11
_atom_site_aniso_U_22
_atom_site_aniso_U_33
_atom_site_aniso_U_23
_atom_site_aniso_U_13
_atom_site_aniso_U_12
Mn1 0.01137(15) 0.01225(17) 0.01501(16) -0.00021(12) 0.00523(11) 0.00039(11)
B1 0.0140(10) 0.0163(11) 0.0187(11) -0.0001(9) 0.0069(8) 0.0005(9)
N1 0.0148(8) 0.0147(8) 0.0152(8) -0.0002(6) 0.0048(6) -0.0001(6)
N2 0.0153(8) 0.0148(8) 0.0168(8) -0.0012(6) 0.0068(6) 0.0012(7)
N3 0.0150(8) 0.0149(8) 0.0163(8) 0.0014(6) 0.0040(6) 0.0013(6)
N4 0.0131(7) 0.0128(8) 0.0196(8) 0.0004(6) 0.0050(6) 0.0019(6)
N5 0.0145(8) 0.0122(8) 0.0201(8) -0.0001(7) 0.0076(6) 0.0002(6)
N6 0.0135(7) 0.0154(8) 0.0167(8) 0.0010(7) 0.0064(6) -0.0007(7)
C1 0.0197(10) 0.0296(12) 0.0229(11) -0.0032(9) 0.0036(8) -0.0056(9)
C2 0.0183(10) 0.0158(10) 0.0184(10) 0.0011(8) 0.0029(8) -0.0010(8)
C3 0.0247(11) 0.0248(12) 0.0178(10) -0.0051(8) 0.0023(8) -0.0015(9)
C4 0.0220(10) 0.0208(11) 0.0168(10) -0.0018(8) 0.0060(8) 0.0031(8)
C5 0.0277(12) 0.0419(15) 0.0248(12) -0.0107(10) 0.0114(9) 0.0008(10)
C6 0.0251(11) 0.0300(12) 0.0206(11) 0.0065(9) 0.0028(9) 0.0008(9)
C7 0.0188(10) 0.0152(10) 0.0193(10) 0.0018(8) 0.0005(8) -0.0015(8)
C8 0.0182(10) 0.0189(11) 0.0249(11) 0.0021(8) -0.0014(8) 0.0024(8)
C9 0.0135(9) 0.0145(10) 0.0265(11) -0.0024(8) 0.0021(8) 0.0016(8)
C10 0.0160(10) 0.0257(12) 0.0339(12) -0.0012(9) 0.0055(9) 0.0049(9)
C11 0.0283(11) 0.0157(11) 0.0357(13) -0.0041(9) 0.0115(10) -0.0019(9)
C12 0.0180(9) 0.0128(10) 0.0220(10) 0.0005(8) 0.0017(8) -0.0002(8)
C13 0.0247(10) 0.0135(10) 0.0223(10) 0.0029(8) 0.0025(8) -0.0041(8)
C14 0.0179(9) 0.0202(11) 0.0152(9) 0.0034(8) 0.0033(8) -0.0055(8)
C15 0.0247(11) 0.0296(12) 0.0215(10) 0.0019(9) 0.0097(9) -0.0098(9)
O1 0.0151(7) 0.0234(8) 0.0192(7) -0.0032(6) 0.0056(5) 0.0009(6)
O2 0.0182(7) 0.0215(8) 0.0188(7) -0.0006(6) 0.0060(6) 0.0055(6)
C16 0.0234(11) 0.0612(18) 0.0217(11) -0.0114(11) 0.0050(9) 0.0094(11)
C17 0.0170(9) 0.0184(10) 0.0208(10) -0.0024(8) 0.0078(8) -0.0003(8)
C18 0.0157(9) 0.0143(10) 0.0206(10) -0.0013(8) 0.0080(8) 0.0011(8)
C19 0.0169(9) 0.0146(10) 0.0237(10) -0.0013(8) 0.0048(8) 0.0036(8)
C20 0.0247(12) 0.0487(16) 0.0272(12) -0.0076(11) 0.0015(9) 0.0171(11)
C21 0.0170(10) 0.0109(10) 0.0197(10) -0.0003(8) 0.0021(8) -0.0013(8)
N7 0.0153(8) 0.0175(9) 0.0225(9) -0.0016(7) 0.0061(7) 0.0024(7)
N1S 0.0635(18) 0.086(2) 0.0450(16) -0.0032(15) -0.0006(14) -0.0147(16)
C1S 0.0437(15) 0.0313(14) 0.0394(15) 0.0036(12) -0.0137(12) -0.0047(12)
C2S 0.0469(16) 0.0405(16) 0.0362(15) 0.0063(12) -0.0146(13) -0.0092(13)

loop_
_atom_type_symbol
_atom_type_description
_atom_type_scat_dispersion_real
_atom_type_scat_dispersion_imag
_atom_type_scat_source
C C 0.0181 0.0091 'International Tables Vol C Tables 4.2.6.8 and 6.1.1.4'
H H 0.0000 0.0000 'International Tables Vol C Tables 4.2.6.8 and 6.1.1.4'
B B 0.0090 0.0039 'International Tables Vol C Tables 4.2.6.8 and 6.1.1.4'
N N 0.0311 0.0180 'International Tables Vol C Tables 4.2.6.8 and 6.1.1.4'
O O 0.0492 0.0322 'International Tables Vol C Tables 4.2.6.8 and 6.1.1.4'
Mn Mn -0.5299 2.8052 'International Tables Vol C Tables 4.2.6.8 and 6.1.1.4'

loop_
_geom_angle_atom_site_label_1
_geom_angle_atom_site_label_2
_geom_angle_atom_site_label_3
_geom_angle
_geom_angle_site_symmetry_3
O1 Mn1 O2 80.93(5) .
O1 Mn1 N3 98.97(6) .
O2 Mn1 N3 178.46(6) .
O1 Mn1 N5 94.74(6) .
O2 Mn1 N5 94.51(6) .
N3 Mn1 N5 83.96(6) .
O1 Mn1 N1 175.51(5) .
O2 Mn1 N1 94.70(5) .
N3 Mn1 N1 85.42(6) .
N5 Mn1 N1 86.60(6) .
O1 Mn1 N7 82.12(6) 2_545
O2 Mn1 N7 83.03(6) 2_545
N3 Mn1 N7 98.48(6) 2_545
N5 Mn1 N7 176.27(6) 2_545
N1 Mn1 N7 96.38(6) 2_545
N4 B1 N6 109.44(16) .
N4 B1 N2 109.94(16) .
N6 B1 N2 109.78(16) .
N4 B1 H1 109.2 .
N6 B1 H1 109.2 .
N2 B1 H1 109.3 .
C2 N1 N2 106.62(15) .
C2 N1 Mn1 136.53(13) .
N2 N1 Mn1 116.85(11) .
C4 N2 N1 109.64(15) .
C4 N2 B1 129.95(16) .
N1 N2 B1 120.40(15) .
C7 N3 N4 106.80(15) .
C7 N3 Mn1 136.14(13) .
N4 N3 Mn1 117.06(11) .
C9 N4 N3 109.21(16) .
C9 N4 B1 129.67(17) .
N3 N4 B1 121.10(15) .
C12 N5 N6 106.94(16) .
C12 N5 Mn1 135.84(13) .
N6 N5 Mn1 117.22(12) .
C14 N6 N5 109.44(16) .
C14 N6 B1 130.03(17) .
N5 N6 B1 120.40(15) .
C2 C1 H1A 109.5 .
C2 C1 H1B 109.5 .
H1A C1 H1B 109.5 .
C2 C1 H1C 109.5 .
H1A C1 H1C 109.5 .
H1B C1 H1C 109.5 .
N1 C2 C3 109.93(18) .
N1 C2 C1 120.61(18) .
C3 C2 C1 129.45(19) .
C4 C3 C2 105.96(18) .
C4 C3 H3A 127.0 .
C2 C3 H3A 127.0 .
N2 C4 C3 107.85(18) .
N2 C4 C5 123.26(19) .
C3 C4 C5 128.89(19) .
C4 C5 H5A 109.5 .
C4 C5 H5B 109.5 .
H5A C5 H5B 109.5 .
C4 C5 H5C 109.5 .
H5A C5 H5C 109.5 .
H5B C5 H5C 109.5 .
C7 C6 H6A 109.5 .
C7 C6 H6B 109.5 .
H6A C6 H6B 109.5 .
C7 C6 H6C 109.5 .
H6A C6 H6C 109.5 .
H6B C6 H6C 109.5 .
N3 C7 C8 110.00(18) .
N3 C7 C6 120.67(18) .
C8 C7 C6 129.33(19) .
C9 C8 C7 105.88(18) .
C9 C8 H8A 127.1 .
C7 C8 H8A 127.1 .
N4 C9 C8 108.10(17) .
N4 C9 C10 123.25(19) .
C8 C9 C10 128.64(19) .
C9 C10 H10A 109.5 .
C9 C10 H10B 109.5 .
H10A C10 H10B 109.5 .
C9 C10 H10C 109.5 .
H10A C10 H10C 109.5 .
H10B C10 H10C 109.5 .
C12 C11 H11A 109.5 .
C12 C11 H11B 109.5 .
H11A C11 H11B 109.5 .
C12 C11 H11C 109.5 .
H11A C11 H11C 109.5 .
H11B C11 H11C 109.5 .
N5 C12 C13 109.77(18) .
N5 C12 C11 122.05(18) .
C13 C12 C11 128.18(19) .
C14 C13 C12 105.81(18) .
C14 C13 H13A 127.1 .
C12 C13 H13A 127.1 .
N6 C14 C13 108.03(17) .
N6 C14 C15 122.48(19) .
C13 C14 C15 129.47(19) .
C14 C15 H15A 109.5 .
C14 C15 H15B 109.5 .
H15A C15 H15B 109.5 .
C14 C15 H15C 109.5 .
H15A C15 H15C 109.5 .
H15B C15 H15C 109.5 .
C17 O1 Mn1 130.73(13) .
C19 O2 Mn1 129.49(13) .
C17 C16 H16A 109.5 .
C17 C16 H16B 109.5 .
H16A C16 H16B 109.5 .
C17 C16 H16C 109.5 .
H16A C16 H16C 109.5 .
H16B C16 H16C 109.5 .
O1 C17 C18 123.98(18) .
O1 C17 C16 117.16(18) .
C18 C17 C16 118.85(18) .
C21 C18 C19 117.80(17) .
C21 C18 C17 117.30(17) .
C19 C18 C17 124.81(17) .
O2 C19 C18 124.08(18) .
O2 C19 C20 117.34(18) .
C18 C19 C20 118.57(18) .
C19 C20 H20A 109.5 .
C19 C20 H20B 109.5 .
H20A C20 H20B 109.5 .
C19 C20 H20C 109.5 .
H20A C20 H20C 109.5 .
H20B C20 H20C 109.5 .
N7 C21 C18 178.8(2) .
C21 N7 Mn1 155.02(16) 2
C2S C1S H1SC 111.1 .
C2S C1S H1SB 113.2 .
H1SC C1S H1SB 108.7 .
C2S C1S H1SA 114.8 .
H1SC C1S H1SA 104.7 .
H1SB C1S H1SA 103.7 .
N1S C2S C1S 179.7(4) .

loop_
_geom_bond_atom_site_label_1
_geom_bond_atom_site_label_2
_geom_bond_distance
_geom_bond_site_symmetry_2
Mn1 O1 2.1560(14) .
Mn1 O2 2.1952(13) .
Mn1 N3 2.1959(16) .
Mn1 N5 2.2134(16) .
Mn1 N1 2.2262(16) .
Mn1 N7 2.3154(17) 2_545
B1 N4 1.541(3) .
B1 N6 1.544(3) .
B1 N2 1.549(3) .
B1 H1 0.9999 .
N1 C2 1.337(3) .
N1 N2 1.378(2) .
N2 C4 1.351(3) .
N3 C7 1.339(3) .
N3 N4 1.376(2) .
N4 C9 1.360(2) .
N5 C12 1.336(3) .
N5 N6 1.375(2) .
N6 C14 1.354(3) .
C1 C2 1.496(3) .
C1 H1A 0.9800 .
C1 H1B 0.9800 .
C1 H1C 0.9800 .
C2 C3 1.394(3) .
C3 C4 1.380(3) .
C3 H3A 0.9500 .
C4 C5 1.501(3) .
C5 H5A 0.9800 .
C5 H5B 0.9800 .
C5 H5C 0.9800 .
C6 C7 1.490(3) .
C6 H6A 0.9800 .
C6 H6B 0.9800 .
C6 H6C 0.9800 .
C7 C8 1.395(3) .
C8 C9 1.375(3) .
C8 H8A 0.9500 .
C9 C10 1.497(3) .
C10 H10A 0.9800 .
C10 H10B 0.9800 .
C10 H10C 0.9800 .
C11 C12 1.489(3) .
C11 H11A 0.9800 .
C11 H11B 0.9800 .
C11 H11C 0.9800 .
C12 C13 1.400(3) .
C13 C14 1.377(3) .
C13 H13A 0.9500 .
C14 C15 1.496(3) .
C15 H15A 0.9800 .
C15 H15B 0.9800 .
C15 H15C 0.9800 .
O1 C17 1.246(2) .
O2 C19 1.248(2) .
C16 C17 1.506(3) .
C16 H16A 0.9800 .
C16 H16B 0.9800 .
C16 H16C 0.9800 .
C17 C18 1.433(3) .
C18 C21 1.425(3) .
C18 C19 1.432(3) .
C19 C20 1.508(3) .
C20 H20A 0.9800 .
C20 H20B 0.9800 .
C20 H20C 0.9800 .
C21 N7 1.150(3) .
N7 Mn1 2.3154(17) 2
N1S C2S 1.137(4) .
C1S C2S 1.452(5) .
C1S H1SC 1.0689 .
C1S H1SB 0.9220 .
C1S H1SA 0.9433 .
